data_4107870
loop_
_publ_author_name
'Alfred J. Wooten'
'Patrick J. Carroll'
'Patrick J. Walsh'

_publ_section_title
;
 Insight into Substrate Binding in Shibasaki's Li3(THF)n(BINOLate)3Ln
 Complexes and Implications in Catalysis
;
_journal_name_full 'Journal of the American Chemical Society'
_journal_page_first 7407
_journal_page_last 7419
_journal_paper_doi 10.1021/ja7107933
_journal_volume 130
_journal_year 2008
_chemical_formula_sum 'C195 H147 Eu2 Li6 N15 O12'
_chemical_formula_weight 3237.84
_space_group_IT_number 18
_symmetry_cell_setting orthorhombic
_symmetry_Int_Tables_number 18
_symmetry_space_group_name_Hall 'P 2 2ab'
_symmetry_space_group_name_H-M 'P 21 21 2'
_atom_sites_solution_hydrogens geom
_atom_sites_solution_primary direct
_audit_creation_method SHELXL-97
_cell_angle_alpha 90.00
_cell_angle_beta 90.00
_cell_angle_gamma 90.00
_cell_formula_units_Z 2
_cell_length_a 18.0621(8)
_cell_length_b 31.9433(13)
_cell_length_c 14.5269(6)
_cell_measurement_temperature 143(1)
_cell_volume 8381.5(6)
_computing_data_collection 'CrystalClear (Rigaku, 1999)'
_computing_data_reduction 'CrystalClear (Rigaku, 1999)'
_computing_structure_refinement 'SHELXL-97 (Sheldrick, 1997)'
_computing_structure_solution 'SIR97 (Altomare, 1999)'
_diffrn_ambient_temperature 143(1)
_diffrn_measured_fraction_theta_full 0.981
_diffrn_measured_fraction_theta_max 0.981
_diffrn_measurement_device 'CCD Area Detector'
_diffrn_measurement_device_type 'Rigaku Mercury'
_diffrn_measurement_method 'phi and omega rotations'
_diffrn_radiation_monochromator graphite
_diffrn_radiation_source 'rotating anode'
_diffrn_radiation_type MoK\a
_diffrn_radiation_wavelength 0.71069
_diffrn_reflns_av_R_equivalents 0.0324
_diffrn_reflns_av_sigmaI/netI 0.1559
_diffrn_reflns_limit_h_max 23
_diffrn_reflns_limit_h_min -19
_diffrn_reflns_limit_k_max 32
_diffrn_reflns_limit_k_min -41
_diffrn_reflns_limit_l_max 18
_diffrn_reflns_limit_l_min -15
_diffrn_reflns_number 31282
_diffrn_reflns_theta_full 27.48
_diffrn_reflns_theta_max 27.48
_diffrn_reflns_theta_min 2.55
_exptl_absorpt_coefficient_mu 0.807
_exptl_absorpt_correction_T_max 1.0000
_exptl_absorpt_correction_T_min 0.7289
_exptl_absorpt_correction_type multi-scan
_exptl_crystal_density_diffrn 1.283
_exptl_crystal_F_000 3324
_exptl_crystal_size_max 0.30
_exptl_crystal_size_mid 0.28
_exptl_crystal_size_min 0.04
_refine_diff_density_max 1.602
_refine_diff_density_min -0.689
_refine_diff_density_rms 0.075
_refine_ls_abs_structure_details 'Flack H D (1983), Acta Cryst. A39, 876-881'
_refine_ls_abs_structure_Flack 0.023(8)
_refine_ls_extinction_method none
_refine_ls_goodness_of_fit_ref 0.773
_refine_ls_hydrogen_treatment constr
_refine_ls_matrix_type full
_refine_ls_number_parameters 956
_refine_ls_number_reflns 17819
_refine_ls_number_restraints 48
_refine_ls_restrained_S_all 0.800
_refine_ls_R_factor_all 0.0555
_refine_ls_R_factor_gt 0.0367
_refine_ls_shift/su_max 8.226
_refine_ls_shift/su_mean 0.050
_refine_ls_structure_factor_coef Fsqd
_refine_ls_weighting_details 'calc w=1/[\s^2^(Fo^2^)+(0.0154P)^2^+0.0000P] where P=(Fo^2^+2Fc^2^)/3'
_refine_ls_weighting_scheme calc
_refine_ls_wR_factor_gt 0.0770
_refine_ls_wR_factor_ref 0.0822
_reflns_number_gt 11704
_reflns_number_total 17819
_reflns_threshold_expression >2sigma(I)
_cod_data_source_file ja7107933-file009.cif
_cod_data_source_block shelxl
_cod_original_sg_symbol_H-M 'P 21 21 2 '
_cod_database_code 4107870

loop_
_symmetry_equiv_pos_as_xyz
'x, y, z'
'x+1/2, -y+1/2, -z'
'-x+1/2, y+1/2, -z'
'-x, -y, z'

loop_
_atom_site_label
_atom_site_type_symbol
_atom_site_fract_x
_atom_site_fract_y
_atom_site_fract_z
_atom_site_U_iso_or_equiv
_atom_site_adp_type
_atom_site_occupancy
_atom_site_symmetry_multiplicity
_atom_site_calc_flag
_atom_site_refinement_flags
Eu1 Eu 0.271155(13) 0.807762(7) 0.765449(16) 0.01982(6) Uani 1 1 d .
O1 O 0.34870(17) 0.78498(9) 0.8837(2) 0.0214(8) Uani 1 1 d .
O2 O 0.31758(17) 0.74069(9) 0.7192(2) 0.0246(8) Uani 1 1 d .
O3 O 0.18203(17) 0.85994(8) 0.7736(3) 0.0245(8) Uani 1 1 d .
O4 O 0.33081(18) 0.86562(10) 0.8346(2) 0.0241(8) Uani 1 1 d .
O5 O 0.18792(18) 0.75825(10) 0.8197(2) 0.0240(8) Uani 1 1 d .
O6 O 0.18795(16) 0.80174(10) 0.6397(2) 0.0222(7) Uani 1 1 d .
N1 N 0.5045(3) 0.84387(15) 0.8982(3) 0.0376(13) Uani 1 1 d .
N2 N 0.3752(3) 0.85807(13) 1.0570(3) 0.0345(12) Uani 1 1 d .
N3 N 0.0157(3) 0.84829(18) 0.6650(4) 0.0516(14) Uani 1 1 d U
N4 N 0.1494(3) 0.89167(16) 0.5588(4) 0.0450(14) Uani 1 1 d .
N5 N 0.2126(3) 0.65356(13) 0.8191(3) 0.0401(13) Uani 1 1 d .
N6 N 0.3590(2) 0.83400(14) 0.6380(3) 0.0288(11) Uani 1 1 d .
C1 C 0.3441(3) 0.74666(15) 0.9209(3) 0.0221(12) Uani 1 1 d .
C2 C 0.2977(3) 0.74110(16) 0.9987(4) 0.0252(12) Uani 1 1 d .
H2 H 0.2733 0.7642 1.0232 0.034 Uiso 1 1 calc R
C3 C 0.2879(3) 0.70297(15) 1.0385(3) 0.0296(13) Uani 1 1 d .
H3 H 0.2569 0.7003 1.0893 0.039 Uiso 1 1 calc R
C4 C 0.3249(3) 0.66710(16) 1.0028(4) 0.0272(13) Uani 1 1 d .
C5 C 0.3144(3) 0.62618(18) 1.0410(4) 0.0415(16) Uani 1 1 d .
H5 H 0.2832 0.6230 1.0914 0.055 Uiso 1 1 calc R
C6 C 0.3488(3) 0.59177(17) 1.0057(4) 0.0394(15) Uani 1 1 d .
H6 H 0.3429 0.5657 1.0332 0.052 Uiso 1 1 calc R
C7 C 0.3920(3) 0.59634(16) 0.9291(4) 0.0369(15) Uani 1 1 d .
H7 H 0.4132 0.5726 0.9031 0.049 Uiso 1 1 calc R
C8 C 0.4054(3) 0.63427(15) 0.8893(4) 0.0266(13) Uani 1 1 d .
H8 H 0.4362 0.6357 0.8381 0.035 Uiso 1 1 calc R
C9 C 0.3724(3) 0.67243(14) 0.9252(4) 0.0218(12) Uani 1 1 d .
C10 C 0.3817(3) 0.71301(15) 0.8831(3) 0.0193(11) Uani 1 1 d .
C11 C 0.4259(3) 0.71753(14) 0.7967(3) 0.0218(12) Uani 1 1 d .
C12 C 0.5042(3) 0.71003(14) 0.7926(3) 0.0226(12) Uani 1 1 d .
C13 C 0.5460(3) 0.70048(14) 0.8727(4) 0.0266(12) Uani 1 1 d .
H13 H 0.5219 0.6984 0.9291 0.035 Uiso 1 1 calc R
C14 C 0.6215(3) 0.69419(19) 0.8689(4) 0.0392(14) Uani 1 1 d .
H14 H 0.6476 0.6876 0.9221 0.052 Uiso 1 1 calc R
C15 C 0.6585(3) 0.69766(17) 0.7850(4) 0.0423(15) Uani 1 1 d .
H15 H 0.7093 0.6934 0.7822 0.056 Uiso 1 1 calc R
C16 C 0.6194(3) 0.70741(17) 0.7059(4) 0.0450(17) Uani 1 1 d .
H16 H 0.6446 0.7099 0.6503 0.060 Uiso 1 1 calc R
C17 C 0.5420(3) 0.71373(15) 0.7079(4) 0.0277(13) Uani 1 1 d .
C18 C 0.5042(3) 0.72409(16) 0.6288(4) 0.0296(14) Uani 1 1 d .
H18 H 0.5290 0.7260 0.5728 0.039 Uiso 1 1 calc R
C19 C 0.4306(3) 0.73142(16) 0.6336(4) 0.0310(14) Uani 1 1 d .
H19 H 0.4054 0.7378 0.5796 0.041 Uiso 1 1 calc R
C20 C 0.3899(3) 0.72990(13) 0.7168(4) 0.0246(13) Uani 1 1 d .
C21 C 0.1679(3) 0.88115(15) 0.8495(4) 0.0229(12) Uani 1 1 d .
C22 C 0.1088(3) 0.86669(15) 0.9075(4) 0.0301(13) Uani 1 1 d .
H22 H 0.0826 0.8429 0.8904 0.040 Uiso 1 1 calc R
C23 C 0.0904(3) 0.88624(15) 0.9849(4) 0.0351(14) Uani 1 1 d .
H23 H 0.0516 0.8759 1.0204 0.047 Uiso 1 1 calc R
C24 C 0.1299(3) 0.92374(17) 1.0157(4) 0.0343(14) Uani 1 1 d .
C25 C 0.1138(4) 0.94621(19) 1.0995(4) 0.0483(18) Uani 1 1 d .
H25 H 0.0747 0.9368 1.1357 0.064 Uiso 1 1 calc R
C26 C 0.1518(4) 0.97977(18) 1.1284(5) 0.0510(19) Uani 1 1 d .
H26 H 0.1396 0.9936 1.1826 0.068 Uiso 1 1 calc R
C27 C 0.2113(4) 0.99314(17) 1.0724(4) 0.0462(17) Uani 1 1 d .
H27 H 0.2389 1.0162 1.0913 0.061 Uiso 1 1 calc R
C28 C 0.2301(4) 0.97394(14) 0.9928(3) 0.0345(13) Uani 1 1 d .
H28 H 0.2702 0.9840 0.9592 0.046 Uiso 1 1 calc R
C29 C 0.1898(3) 0.93850(17) 0.9590(4) 0.0289(13) Uani 1 1 d .
C30 C 0.2081(3) 0.91730(14) 0.8757(3) 0.0209(12) Uani 1 1 d .
C31 C 0.2697(3) 0.93166(12) 0.8185(3) 0.0217(10) Uani 1 1 d .
C32 C 0.2703(3) 0.97181(12) 0.7765(3) 0.0278(11) Uani 1 1 d .
C33 C 0.2078(3) 0.99927(14) 0.7816(4) 0.0344(15) Uani 1 1 d .
H33 H 0.1658 0.9906 0.8133 0.046 Uiso 1 1 calc R
C34 C 0.2081(3) 1.03821(15) 0.7408(5) 0.0494(18) Uani 1 1 d .
H34 H 0.1671 1.0556 0.7464 0.066 Uiso 1 1 calc R
C35 C 0.2695(4) 1.05149(16) 0.6915(4) 0.0521(17) Uani 1 1 d .
H35 H 0.2693 1.0777 0.6636 0.069 Uiso 1 1 calc R
C36 C 0.3312(4) 1.02594(17) 0.6833(4) 0.0437(17) Uani 1 1 d .
H36 H 0.3720 1.0352 0.6498 0.058 Uiso 1 1 calc R
C37 C 0.3330(3) 0.98585(14) 0.7253(4) 0.0334(13) Uani 1 1 d .
C38 C 0.3947(3) 0.95902(15) 0.7159(4) 0.0332(14) Uani 1 1 d .
H38 H 0.4366 0.9679 0.6841 0.044 Uiso 1 1 calc R
C39 C 0.3921(2) 0.92045(14) 0.7535(4) 0.0289(12) Uani 1 1 d .
H39 H 0.4329 0.9029 0.7467 0.038 Uiso 1 1 calc R
C40 C 0.3293(3) 0.90543(15) 0.8034(4) 0.0262(12) Uani 1 1 d .
C41 C 0.1144(3) 0.75228(15) 0.8046(3) 0.0219(12) Uani 1 1 d .
C42 C 0.0657(3) 0.75724(17) 0.8804(4) 0.0311(13) Uani 1 1 d .
H42 H 0.0845 0.7646 0.9378 0.041 Uiso 1 1 calc R
C43 C -0.0075(3) 0.75142(17) 0.8698(4) 0.0336(14) Uani 1 1 d .
H43 H -0.0385 0.7542 0.9205 0.045 Uiso 1 1 calc R
C44 C -0.0385(3) 0.74115(16) 0.7826(4) 0.0327(14) Uani 1 1 d .
C45 C -0.1165(3) 0.73561(17) 0.7700(5) 0.0410(14) Uani 1 1 d .
H45 H -0.1481 0.7392 0.8199 0.055 Uiso 1 1 calc R
C46 C -0.1453(3) 0.72535(17) 0.6872(4) 0.0375(15) Uani 1 1 d .
H46 H -0.1961 0.7218 0.6800 0.050 Uiso 1 1 calc R
C47 C -0.0976(3) 0.72011(16) 0.6129(4) 0.0302(13) Uani 1 1 d .
H47 H -0.1173 0.7125 0.5561 0.040 Uiso 1 1 calc R
C48 C -0.0234(3) 0.72567(15) 0.6203(4) 0.0236(12) Uani 1 1 d .
H48 H 0.0064 0.7230 0.5685 0.031 Uiso 1 1 calc R
C49 C 0.0092(3) 0.73562(15) 0.7075(3) 0.0228(12) Uani 1 1 d .
C50 C 0.0871(3) 0.74102(14) 0.7183(4) 0.0212(12) Uani 1 1 d .
C51 C 0.1373(3) 0.73229(15) 0.6387(4) 0.0192(12) Uani 1 1 d .
C52 C 0.1414(2) 0.69110(17) 0.5992(3) 0.0213(10) Uani 1 1 d .
C53 C 0.1048(3) 0.65571(16) 0.6375(4) 0.0276(13) Uani 1 1 d .
H53 H 0.0754 0.6595 0.6894 0.037 Uiso 1 1 calc R
C54 C 0.1108(3) 0.61717(16) 0.6024(4) 0.0275(13) Uani 1 1 d .
H54 H 0.0864 0.5951 0.6308 0.037 Uiso 1 1 calc R
C55 C 0.1526(3) 0.60965(16) 0.5249(4) 0.0356(14) Uani 1 1 d .
H55 H 0.1570 0.5827 0.5014 0.047 Uiso 1 1 calc R
C56 C 0.1875(3) 0.64243(16) 0.4829(4) 0.0363(15) Uani 1 1 d .
H56 H 0.2139 0.6377 0.4290 0.048 Uiso 1 1 calc R
C57 C 0.1842(3) 0.68343(15) 0.5197(4) 0.0254(12) Uani 1 1 d .
C58 C 0.2223(3) 0.71752(15) 0.4793(3) 0.0305(12) Uani 1 1 d .
H58 H 0.2483 0.7135 0.4247 0.041 Uiso 1 1 calc R
C59 C 0.2215(3) 0.75591(14) 0.5190(3) 0.0249(11) Uani 1 1 d .
H59 H 0.2479 0.7777 0.4921 0.033 Uiso 1 1 calc R
C60 C 0.1811(3) 0.76340(15) 0.6009(3) 0.0216(12) Uani 1 1 d .
C61 C 0.5394(3) 0.8109(2) 0.8603(5) 0.065(2) Uani 1 1 d .
H61 H 0.5179 0.7845 0.8654 0.086 Uiso 1 1 calc R
C62 C 0.6047(4) 0.8145(3) 0.8151(6) 0.085(3) Uani 1 1 d .
H62 H 0.6274 0.7909 0.7905 0.113 Uiso 1 1 calc R
C63 C 0.6365(4) 0.8521(3) 0.8057(5) 0.076(3) Uani 1 1 d .
H63 H 0.6808 0.8549 0.7736 0.102 Uiso 1 1 calc R
C64 C 0.6031(4) 0.8864(2) 0.8439(6) 0.066(2) Uani 1 1 d .
H64 H 0.6242 0.9129 0.8386 0.087 Uiso 1 1 calc R
C65 C 0.5373(3) 0.88073(18) 0.8904(5) 0.0472(17) Uani 1 1 d .
H65 H 0.5150 0.9039 0.9175 0.063 Uiso 1 1 calc R
C66 C 0.4252(3) 0.85810(18) 1.1244(4) 0.0441(16) Uani 1 1 d .
H66 H 0.4716 0.8467 1.1127 0.059 Uiso 1 1 calc R
C67 C 0.4117(4) 0.87395(19) 1.2093(4) 0.060(2) Uani 1 1 d .
H67 H 0.4478 0.8727 1.2549 0.079 Uiso 1 1 calc R
C68 C 0.3444(3) 0.89172(19) 1.2269(5) 0.0564(17) Uani 1 1 d .
H68 H 0.3341 0.9034 1.2842 0.075 Uiso 1 1 calc R
C69 C 0.2935(3) 0.89200(19) 1.1598(4) 0.0492(17) Uani 1 1 d .
H69 H 0.2472 0.9038 1.1704 0.065 Uiso 1 1 calc R
C70 C 0.3093(3) 0.87525(17) 1.0771(4) 0.0413(15) Uani 1 1 d .
H70 H 0.2729 0.8756 1.0318 0.055 Uiso 1 1 calc R
C71 C -0.0200(4) 0.8524(3) 0.7371(7) 0.119(2) Uani 1 1 d U
H71 H 0.0081 0.8569 0.7899 0.158 Uiso 1 1 calc R
C72 C -0.0969(4) 0.8511(3) 0.7503(7) 0.120(3) Uani 1 1 d U
H72 H -0.1171 0.8545 0.8087 0.160 Uiso 1 1 calc R
C73 C -0.1374(4) 0.8454(3) 0.6822(6) 0.107(3) Uani 1 1 d U
H73 H -0.1886 0.8478 0.6853 0.142 Uiso 1 1 calc R
C74 C -0.1003(5) 0.8353(5) 0.6005(8) 0.181(3) Uani 1 1 d U
H74 H -0.1269 0.8278 0.5482 0.240 Uiso 1 1 calc R
C75 C -0.0222(5) 0.8365(3) 0.5983(7) 0.112(3) Uani 1 1 d U
H75 H 0.0019 0.8281 0.5448 0.149 Uiso 1 1 calc R
C76 C 0.1733(4) 0.9305(2) 0.5780(6) 0.061(2) Uani 1 1 d .
H76 H 0.1739 0.9387 0.6394 0.081 Uiso 1 1 calc R
C77 C 0.1971(6) 0.9595(3) 0.5129(9) 0.101(4) Uani 1 1 d .
H77 H 0.2131 0.9858 0.5319 0.134 Uiso 1 1 calc R
C78 C 0.1973(6) 0.9501(4) 0.4243(9) 0.109(4) Uani 1 1 d .
H78 H 0.2127 0.9691 0.3799 0.145 Uiso 1 1 calc R
C79 C 0.1740(4) 0.9115(4) 0.4020(5) 0.089(3) Uani 1 1 d .
H79 H 0.1736 0.9038 0.3403 0.118 Uiso 1 1 calc R
C80 C 0.1496(4) 0.8817(2) 0.4696(5) 0.060(2) Uani 1 1 d .
H80 H 0.1338 0.8553 0.4510 0.080 Uiso 1 1 calc R
C81 C 0.1536(4) 0.6456(2) 0.8722(5) 0.0506(18) Uani 1 1 d .
H81 H 0.1313 0.6675 0.9040 0.067 Uiso 1 1 calc R
C82 C 0.1247(4) 0.6050(2) 0.8811(5) 0.063(2) Uani 1 1 d .
H82 H 0.0839 0.6000 0.9184 0.084 Uiso 1 1 calc R
C83 C 0.1569(4) 0.5738(2) 0.8351(6) 0.061(2) Uani 1 1 d .
H83 H 0.1385 0.5467 0.8406 0.081 Uiso 1 1 calc R
C84 C 0.2172(4) 0.58124(15) 0.7794(5) 0.0566(19) Uani 1 1 d .
H84 H 0.2400 0.5598 0.7469 0.075 Uiso 1 1 calc R
C85 C 0.2419(3) 0.62139(14) 0.7742(5) 0.0428(15) Uani 1 1 d .
H85 H 0.2824 0.6267 0.7363 0.057 Uiso 1 1 calc R
C86 C 0.3302(3) 0.85936(16) 0.5754(4) 0.0348(14) Uani 1 1 d .
H86 H 0.2789 0.8616 0.5734 0.046 Uiso 1 1 calc R
C87 C 0.3703(3) 0.88268(19) 0.5129(5) 0.0449(16) Uani 1 1 d .
H87 H 0.3466 0.9003 0.4714 0.060 Uiso 1 1 calc R
C88 C 0.4454(4) 0.8791(2) 0.5138(5) 0.0574(19) Uani 1 1 d .
H88 H 0.4739 0.8942 0.4720 0.076 Uiso 1 1 calc R
C89 C 0.4792(4) 0.8529(2) 0.5778(5) 0.052(2) Uani 1 1 d .
H89 H 0.5304 0.8498 0.5789 0.069 Uiso 1 1 calc R
C90 C 0.4350(3) 0.83150(19) 0.6395(5) 0.0438(17) Uani 1 1 d .
H90 H 0.4574 0.8148 0.6838 0.058 Uiso 1 1 calc R
Li1 Li 0.3893(6) 0.8360(3) 0.9232(7) 0.033(2) Uani 1 1 d .
Li2 Li 0.1264(5) 0.8485(3) 0.6636(7) 0.035(2) Uani 1 1 d .
Li3 Li 0.2478(5) 0.7124(2) 0.7910(7) 0.042(3) Uani 1 1 d .

loop_
_atom_site_aniso_label
_atom_site_aniso_U_11
_atom_site_aniso_U_22
_atom_site_aniso_U_33
_atom_site_aniso_U_23
_atom_site_aniso_U_13
_atom_site_aniso_U_12
Eu1 0.01830(11) 0.02104(9) 0.02013(11) -0.00081(11) -0.00198(12) -0.00044(12)
O1 0.0204(19) 0.0226(17) 0.021(2) 0.0010(16) -0.0031(16) -0.0007(15)
O2 0.0214(17) 0.0275(16) 0.025(2) -0.0034(16) -0.0064(17) 0.0058(15)
O3 0.0258(17) 0.0190(14) 0.029(2) -0.0093(17) -0.0038(19) 0.0053(14)
O4 0.019(2) 0.0271(18) 0.026(2) 0.0003(17) -0.0062(17) -0.0044(16)
O5 0.0209(19) 0.0269(18) 0.024(2) 0.0046(16) -0.0020(17) -0.0047(16)
O6 0.0216(17) 0.0253(18) 0.0198(18) -0.0025(16) 0.0001(14) -0.0001(16)
N1 0.029(3) 0.040(3) 0.044(3) 0.000(2) -0.014(2) -0.007(2)
N2 0.045(3) 0.033(2) 0.026(3) 0.000(2) -0.006(2) -0.005(2)
N3 0.030(3) 0.081(4) 0.043(3) -0.002(3) -0.006(2) 0.000(3)
N4 0.042(3) 0.045(3) 0.048(4) -0.005(3) -0.013(3) 0.009(3)
N5 0.032(3) 0.038(3) 0.050(3) 0.012(2) -0.018(3) -0.006(2)
N6 0.022(3) 0.039(3) 0.025(3) -0.009(2) 0.004(2) -0.002(2)
C1 0.015(3) 0.028(3) 0.023(3) 0.001(2) -0.007(2) -0.003(2)
C2 0.023(3) 0.032(3) 0.021(3) 0.001(2) 0.003(2) 0.000(2)
C3 0.024(3) 0.043(3) 0.022(3) -0.001(2) 0.002(2) -0.006(3)
C4 0.024(3) 0.035(3) 0.023(3) 0.005(3) -0.007(3) -0.009(3)
C5 0.038(4) 0.049(4) 0.037(4) 0.015(3) -0.001(3) -0.016(3)
C6 0.046(4) 0.031(3) 0.041(4) 0.013(3) -0.004(3) -0.013(3)
C7 0.034(3) 0.027(3) 0.049(4) -0.002(3) -0.013(3) 0.003(3)
C8 0.017(3) 0.033(3) 0.029(3) 0.003(3) -0.007(3) 0.003(2)
C9 0.020(3) 0.024(2) 0.022(3) -0.002(2) -0.009(2) -0.002(2)
C10 0.017(3) 0.026(3) 0.014(3) 0.002(2) -0.007(2) 0.000(2)
C11 0.024(3) 0.022(2) 0.020(3) 0.001(2) -0.002(2) 0.002(2)
C12 0.021(3) 0.020(2) 0.027(3) 0.001(2) 0.002(2) 0.001(2)
C13 0.023(3) 0.028(3) 0.028(3) 0.002(2) 0.003(2) -0.001(2)
C14 0.024(3) 0.050(3) 0.043(4) 0.012(4) -0.003(3) 0.003(3)
C15 0.024(3) 0.051(3) 0.052(4) 0.014(3) 0.010(3) 0.004(3)
C16 0.037(4) 0.049(4) 0.049(4) 0.010(3) 0.027(3) 0.006(3)
C17 0.023(3) 0.028(3) 0.032(4) 0.002(3) 0.006(3) 0.003(2)
C18 0.037(4) 0.035(3) 0.016(3) 0.005(2) 0.009(3) 0.010(3)
C19 0.048(4) 0.031(3) 0.014(3) 0.002(2) 0.003(3) 0.008(3)
C20 0.034(3) 0.019(2) 0.021(3) 0.001(2) -0.008(3) 0.001(2)
C21 0.021(3) 0.022(2) 0.026(3) 0.004(2) -0.003(2) 0.005(2)
C22 0.031(3) 0.021(3) 0.039(4) 0.002(3) 0.006(3) 0.004(2)
C23 0.033(3) 0.028(3) 0.044(4) 0.007(3) 0.013(3) 0.002(3)
C24 0.037(3) 0.037(3) 0.029(3) 0.004(3) 0.001(3) 0.009(3)
C25 0.060(4) 0.059(4) 0.027(4) 0.011(3) 0.025(3) 0.015(4)
C26 0.078(5) 0.038(3) 0.037(4) -0.013(3) -0.007(4) 0.001(4)
C27 0.057(5) 0.036(3) 0.045(4) -0.010(3) -0.006(4) -0.007(3)
C28 0.049(4) 0.028(3) 0.026(3) -0.012(2) -0.006(4) -0.003(3)
C29 0.029(3) 0.030(3) 0.028(3) 0.013(3) -0.002(3) 0.001(3)
C30 0.029(3) 0.021(2) 0.013(3) 0.003(2) 0.000(2) 0.007(2)
C31 0.025(3) 0.017(2) 0.023(3) -0.0008(19) -0.004(3) 0.000(3)
C32 0.036(3) 0.025(2) 0.022(3) 0.001(2) -0.005(3) -0.004(3)
C33 0.040(4) 0.029(2) 0.035(4) 0.004(3) 0.000(3) -0.003(2)
C34 0.057(4) 0.030(2) 0.062(5) 0.024(3) -0.006(4) 0.001(3)
C35 0.074(4) 0.030(3) 0.053(4) 0.024(3) -0.002(4) -0.008(4)
C36 0.057(4) 0.040(3) 0.035(4) 0.010(3) 0.006(3) -0.013(3)
C37 0.049(3) 0.027(2) 0.024(3) 0.008(3) -0.004(3) -0.013(2)
C38 0.032(3) 0.038(3) 0.030(4) -0.007(3) 0.006(3) -0.012(3)
C39 0.022(2) 0.035(2) 0.029(4) -0.009(3) -0.001(3) -0.005(2)
C40 0.030(3) 0.027(3) 0.022(3) 0.005(2) -0.006(3) -0.010(2)
C41 0.017(3) 0.029(3) 0.020(3) -0.005(2) 0.001(2) -0.003(2)
C42 0.027(3) 0.048(3) 0.019(3) -0.005(3) -0.001(3) -0.006(3)
C43 0.027(3) 0.057(4) 0.017(3) -0.012(3) 0.009(3) -0.012(3)
C44 0.023(3) 0.046(3) 0.030(4) -0.011(3) 0.007(3) -0.009(3)
C45 0.031(3) 0.065(4) 0.027(3) -0.010(3) 0.005(3) -0.002(3)
C46 0.027(3) 0.050(4) 0.035(4) -0.005(3) 0.000(3) 0.001(3)
C47 0.024(3) 0.045(3) 0.021(3) 0.003(3) -0.005(3) -0.005(3)
C48 0.012(3) 0.039(3) 0.019(3) -0.002(2) 0.002(2) -0.007(2)
C49 0.023(3) 0.031(3) 0.015(3) -0.002(2) 0.003(2) -0.002(2)
C50 0.018(3) 0.024(2) 0.021(3) -0.004(2) 0.006(2) 0.003(2)
C51 0.016(3) 0.029(3) 0.012(3) -0.007(2) -0.002(2) 0.003(2)
C52 0.016(2) 0.030(2) 0.018(3) 0.001(3) -0.006(2) -0.001(3)
C53 0.020(3) 0.039(3) 0.024(3) -0.004(3) -0.004(3) -0.003(3)
C54 0.026(3) 0.027(3) 0.029(3) -0.004(3) -0.004(3) 0.002(3)
C55 0.034(3) 0.029(3) 0.043(4) -0.012(3) -0.003(3) 0.002(3)
C56 0.033(3) 0.037(3) 0.040(4) -0.016(3) 0.014(3) 0.001(3)
C57 0.025(3) 0.028(3) 0.024(3) -0.009(2) 0.000(2) 0.000(2)
C58 0.025(3) 0.043(3) 0.024(3) -0.009(2) 0.012(3) -0.003(3)
C59 0.017(3) 0.033(2) 0.025(3) -0.003(2) 0.005(3) -0.009(3)
C60 0.017(3) 0.031(3) 0.017(3) -0.003(2) -0.004(2) 0.003(2)
C61 0.040(4) 0.044(4) 0.110(6) -0.019(5) -0.029(4) 0.013(4)
C62 0.040(4) 0.099(6) 0.116(7) -0.055(6) -0.009(4) 0.012(5)
C63 0.042(5) 0.123(7) 0.065(6) -0.012(5) -0.001(4) 0.016(5)
C64 0.046(5) 0.065(5) 0.085(6) 0.031(5) -0.013(4) -0.022(4)
C65 0.051(4) 0.036(3) 0.054(5) -0.007(3) -0.010(4) -0.005(3)
C66 0.044(4) 0.051(4) 0.037(4) -0.005(3) -0.012(3) 0.007(3)
C67 0.068(5) 0.078(5) 0.033(4) -0.013(4) -0.022(4) 0.002(4)
C68 0.056(4) 0.077(4) 0.036(4) -0.009(4) 0.002(4) 0.009(4)
C69 0.045(4) 0.063(4) 0.039(4) -0.003(3) 0.000(3) 0.014(3)
C70 0.036(4) 0.048(4) 0.040(4) -0.002(3) -0.009(3) 0.008(3)
C71 0.049(4) 0.250(6) 0.058(4) 0.011(6) -0.020(4) -0.010(5)
C72 0.048(4) 0.250(7) 0.063(5) 0.009(6) 0.002(4) -0.004(5)
C73 0.035(4) 0.220(7) 0.066(5) 0.027(6) -0.001(3) -0.003(5)
C74 0.051(4) 0.408(9) 0.083(5) -0.008(7) -0.013(4) -0.014(7)
C75 0.054(4) 0.205(7) 0.078(5) -0.019(5) 0.006(4) -0.012(5)
C76 0.063(5) 0.047(4) 0.073(6) -0.013(4) -0.011(5) 0.004(4)
C77 0.105(9) 0.057(5) 0.140(10) 0.028(7) 0.016(8) 0.010(5)
C78 0.094(8) 0.113(9) 0.119(10) 0.062(8) 0.012(8) 0.003(7)
C79 0.060(6) 0.176(10) 0.030(5) 0.016(6) -0.006(4) 0.015(7)
C80 0.055(5) 0.081(5) 0.043(5) -0.022(4) -0.009(4) 0.013(4)
C81 0.048(4) 0.055(4) 0.049(5) 0.011(4) -0.008(4) -0.006(4)
C82 0.048(5) 0.075(5) 0.067(6) 0.033(5) -0.011(4) -0.025(4)
C83 0.070(5) 0.036(3) 0.076(6) 0.023(4) -0.026(5) -0.006(4)
C84 0.067(4) 0.028(3) 0.075(5) 0.009(3) -0.011(5) -0.007(3)
C85 0.035(3) 0.035(3) 0.059(4) 0.009(3) -0.015(3) 0.002(2)
C86 0.030(3) 0.038(3) 0.036(4) -0.001(3) 0.005(3) 0.003(3)
C87 0.043(4) 0.047(4) 0.045(4) 0.010(3) 0.007(4) 0.001(3)
C88 0.058(5) 0.062(4) 0.052(5) 0.002(4) 0.025(4) -0.007(4)
C89 0.028(4) 0.066(5) 0.062(5) -0.010(4) 0.020(4) -0.010(4)
C90 0.038(4) 0.053(4) 0.040(4) -0.009(3) 0.000(3) -0.001(3)
Li1 0.043(6) 0.025(4) 0.030(6) 0.006(4) -0.002(5) -0.008(4)
Li2 0.033(6) 0.049(6) 0.023(6) 0.005(5) -0.010(5) 0.008(5)
Li3 0.038(6) 0.031(4) 0.058(7) 0.006(4) -0.005(5) -0.004(4)

loop_
_atom_type_symbol
_atom_type_description
_atom_type_scat_dispersion_real
_atom_type_scat_dispersion_imag
_atom_type_scat_source
C C 0.0033 0.0016 'International Tables Vol C Tables 4.2.6.8 and 6.1.1.4'
H H 0.0000 0.0000 'International Tables Vol C Tables 4.2.6.8 and 6.1.1.4'
N N 0.0061 0.0033 'International Tables Vol C Tables 4.2.6.8 and 6.1.1.4'
O O 0.0106 0.0060 'International Tables Vol C Tables 4.2.6.8 and 6.1.1.4'
Li Li -0.0003 0.0001 'International Tables Vol C Tables 4.2.6.8 and 6.1.1.4'
Eu Eu -0.1578 3.6682 'International Tables Vol C Tables 4.2.6.8 and 6.1.1.4'

loop_
_geom_angle_atom_site_label_1
_geom_angle_atom_site_label_2
_geom_angle_atom_site_label_3
_geom_angle
O5 Eu1 O3 91.30(11)
O5 Eu1 O1 85.77(11)
O3 Eu1 O1 127.07(12)
O5 Eu1 O4 133.15(12)
O3 Eu1 O4 74.50(11)
O1 Eu1 O4 69.94(11)
O5 Eu1 O6 78.23(11)
O3 Eu1 O6 70.03(11)
O1 Eu1 O6 157.17(10)
O4 Eu1 O6 132.79(11)
O5 Eu1 O2 73.30(11)
O3 Eu1 O2 154.05(11)
O1 Eu1 O2 73.60(11)
O4 Eu1 O2 131.20(11)
O6 Eu1 O2 86.17(11)
O5 Eu1 N6 149.80(13)
O3 Eu1 N6 103.31(13)
O1 Eu1 N6 105.12(13)
O4 Eu1 N6 76.74(13)
O6 Eu1 N6 82.14(12)
O2 Eu1 N6 82.76(12)
O5 Eu1 Li3 36.92(18)
O3 Eu1 Li3 127.28(18)
O1 Eu1 Li3 71.75(19)
O4 Eu1 Li3 141.3(2)
O6 Eu1 Li3 85.77(19)
O2 Eu1 Li3 37.09(19)
N6 Eu1 Li3 119.3(2)
O5 Eu1 C60 67.97(13)
O3 Eu1 C60 90.22(12)
O1 Eu1 C60 135.45(12)
O4 Eu1 C60 152.89(12)
O6 Eu1 C60 22.04(11)
O2 Eu1 C60 64.86(12)
N6 Eu1 C60 85.46(13)
Li3 Eu1 C60 65.6(2)
O5 Eu1 C21 89.55(12)
O3 Eu1 C21 19.95(13)
O1 Eu1 C21 107.12(12)
O4 Eu1 C21 62.34(12)
O6 Eu1 C21 89.09(12)
O2 Eu1 C21 162.80(12)
N6 Eu1 C21 112.97(13)
Li3 Eu1 C21 126.07(19)
C60 Eu1 C21 107.93(12)
O5 Eu1 Li1 111.97(18)
O3 Eu1 Li1 102.68(18)
O1 Eu1 Li1 34.44(17)
O4 Eu1 Li1 35.51(17)
O6 Eu1 Li1 168.07(17)
O2 Eu1 Li1 102.44(18)
N6 Eu1 Li1 90.69(19)
Li3 Eu1 Li1 106.1(2)
C60 Eu1 Li1 167.07(19)
C21 Eu1 Li1 84.94(19)
O5 Eu1 C1 67.58(12)
O3 Eu1 C1 132.40(13)
O1 Eu1 C1 20.17(11)
O4 Eu1 C1 89.39(12)
O6 Eu1 C1 137.72(11)
O2 Eu1 C1 61.19(12)
N6 Eu1 C1 116.31(14)
Li3 Eu1 C1 52.0(2)
C60 Eu1 C1 117.03(12)
C21 Eu1 C1 113.90(13)
Li1 Eu1 C1 54.16(17)
C1 O1 Li1 133.9(4)
C1 O1 Eu1 123.0(3)
Li1 O1 Eu1 100.9(3)
C20 O2 Li3 122.9(4)
C20 O2 Eu1 125.0(3)
Li3 O2 Eu1 92.2(3)
C21 O3 Li2 133.7(4)
C21 O3 Eu1 123.1(3)
Li2 O3 Eu1 100.6(3)
C40 O4 Li1 134.6(4)
C40 O4 Eu1 125.7(3)
Li1 O4 Eu1 98.7(3)
C41 O5 Li3 114.8(4)
C41 O5 Eu1 132.3(3)
Li3 O5 Eu1 94.8(3)
C60 O6 Li2 137.4(4)
C60 O6 Eu1 116.8(3)
Li2 O6 Eu1 99.6(3)
C65 N1 C61 116.8(6)
C65 N1 Li1 123.9(5)
C61 N1 Li1 115.9(5)
C66 N2 C70 116.1(5)
C66 N2 Li1 127.1(5)
C70 N2 Li1 116.7(5)
C71 N3 C75 113.9(7)
C71 N3 Li2 121.9(6)
C75 N3 Li2 122.9(7)
C80 N4 C76 114.9(7)
C80 N4 Li2 123.3(6)
C76 N4 Li2 121.4(6)
C85 N5 C81 117.0(5)
C85 N5 Li3 119.6(5)
C81 N5 Li3 122.8(5)
C86 N6 C90 116.0(5)
C86 N6 Eu1 116.8(4)
C90 N6 Eu1 125.7(4)
O1 C1 C10 121.2(5)
O1 C1 C2 118.2(4)
C10 C1 C2 120.6(5)
O1 C1 Li3 97.1(3)
C10 C1 Li3 74.5(3)
C2 C1 Li3 97.0(4)
O1 C1 Eu1 36.9(2)
C10 C1 Eu1 112.8(3)
C2 C1 Eu1 112.8(3)
Li3 C1 Eu1 60.95(19)
C3 C2 C1 121.8(5)
C2 C3 C4 120.3(5)
C9 C4 C5 119.6(5)
C9 C4 C3 118.3(5)
C5 C4 C3 122.1(5)
C6 C5 C4 122.1(6)
C5 C6 C7 118.7(5)
C8 C7 C6 122.8(5)
C7 C8 C9 121.3(5)
C4 C9 C10 120.8(4)
C4 C9 C8 115.5(4)
C10 C9 C8 123.6(5)
C1 C10 C9 118.2(4)
C1 C10 C11 121.3(4)
C9 C10 C11 120.3(4)
C1 C10 Li3 76.6(3)
C9 C10 Li3 95.6(4)
C11 C10 Li3 93.5(4)
C20 C11 C12 118.3(5)
C20 C11 C10 118.7(4)
C12 C11 C10 123.0(4)
C17 C12 C13 118.3(4)
C17 C12 C11 119.9(5)
C13 C12 C11 121.7(5)
C14 C13 C12 121.7(5)
C13 C14 C15 119.8(5)
C16 C15 C14 120.0(5)
C15 C16 C17 121.3(5)
C18 C17 C12 120.5(5)
C18 C17 C16 120.5(5)
C12 C17 C16 119.0(5)
C19 C18 C17 119.0(5)
C18 C19 C20 123.3(5)
O2 C20 C11 120.2(5)
O2 C20 C19 121.0(5)
C11 C20 C19 118.8(5)
O3 C21 C30 123.0(4)
O3 C21 C22 118.0(4)
C30 C21 C22 119.0(5)
O3 C21 Eu1 36.9(2)
C30 C21 Eu1 113.3(3)
C22 C21 Eu1 114.6(3)
C23 C22 C21 122.1(5)
C22 C23 C24 121.4(5)
C29 C24 C25 118.1(5)
C29 C24 C23 117.4(5)
C25 C24 C23 124.5(5)
C26 C25 C24 124.0(6)
C25 C26 C27 116.8(6)
C28 C27 C26 123.1(6)
C27 C28 C29 121.6(6)
C30 C29 C28 123.2(5)
C30 C29 C24 120.3(5)
C28 C29 C24 116.4(5)
C21 C30 C29 119.8(5)
C21 C30 C31 119.5(4)
C29 C30 C31 120.7(4)
C40 C31 C32 118.2(5)
C40 C31 C30 119.5(4)
C32 C31 C30 122.2(5)
C31 C32 C37 120.9(5)
C31 C32 C33 121.7(5)
C37 C32 C33 117.4(4)
C34 C33 C32 121.9(5)
C33 C34 C35 120.1(5)
C34 C35 C36 120.4(5)
C35 C36 C37 120.8(5)
C38 C37 C36 121.6(5)
C38 C37 C32 119.1(4)
C36 C37 C32 119.4(5)
C39 C38 C37 119.2(5)
C38 C39 C40 122.6(5)
O4 C40 C31 122.2(4)
O4 C40 C39 118.1(5)
C31 C40 C39 119.7(4)
O5 C41 C50 121.8(4)
O5 C41 C42 117.7(4)
C50 C41 C42 120.5(4)
O5 C41 Li3 38.3(3)
C50 C41 Li3 97.3(4)
C42 C41 Li3 130.9(4)
C43 C42 C41 120.4(5)
C42 C43 C44 121.4(5)
C49 C44 C43 118.7(5)
C49 C44 C45 119.3(5)
C43 C44 C45 122.0(5)
C46 C45 C44 121.5(6)
C45 C46 C47 118.9(5)
C48 C47 C46 122.3(5)
C47 C48 C49 120.4(5)
C44 C49 C48 117.6(5)
C44 C49 C50 120.4(5)
C48 C49 C50 122.0(5)
C41 C50 C49 118.6(4)
C41 C50 C51 122.0(4)
C49 C50 C51 119.3(4)
C60 C51 C52 118.0(5)
C60 C51 C50 121.3(4)
C52 C51 C50 120.7(4)
C57 C52 C53 115.9(5)
C57 C52 C51 120.9(5)
C53 C52 C51 123.2(4)
C54 C53 C52 123.0(5)
C53 C54 C55 121.2(5)
C56 C55 C54 118.9(5)
C55 C56 C57 121.4(5)
C52 C57 C58 118.2(4)
C52 C57 C56 119.5(5)
C58 C57 C56 122.3(5)
C59 C58 C57 120.9(5)
C58 C59 C60 121.1(5)
O6 C60 C51 122.5(4)
O6 C60 C59 117.1(4)
C51 C60 C59 120.4(4)
O6 C60 Eu1 41.2(2)
C51 C60 Eu1 108.1(3)
C59 C60 Eu1 116.0(3)
C62 C61 N1 122.7(7)
C63 C62 C61 120.0(8)
C62 C63 C64 119.2(7)
C63 C64 C65 118.3(7)
N1 C65 C64 123.1(6)
N2 C66 C67 123.2(6)
C66 C67 C68 119.0(6)
C69 C68 C67 118.5(6)
C68 C69 C70 120.1(6)
N2 C70 C69 123.0(6)
N3 C71 C72 128.9(9)
C73 C72 C71 118.6(9)
C72 C73 C74 115.2(8)
C73 C74 C75 119.4(10)
N3 C75 C74 122.7(10)
N4 C76 C77 124.9(9)
C78 C77 C76 120.7(10)
C77 C78 C79 116.4(10)
C78 C79 C80 122.7(9)
N4 C80 C79 120.4(7)
N5 C81 C82 121.6(7)
C83 C82 C81 118.8(7)
C82 C83 C84 120.7(6)
C85 C84 C83 117.1(6)
N5 C85 C84 124.8(6)
N6 C86 C87 125.2(5)
C88 C87 C86 118.2(6)
C87 C88 C89 119.6(6)
C90 C89 C88 118.5(6)
C89 C90 N6 122.6(6)
O1 Li1 O4 90.4(4)
O1 Li1 N2 122.1(5)
O4 Li1 N2 113.1(5)
O1 Li1 N1 115.6(5)
O4 Li1 N1 111.5(5)
N2 Li1 N1 103.8(5)
O1 Li1 Eu1 44.7(2)
O4 Li1 Eu1 45.8(2)
N2 Li1 Eu1 132.0(4)
N1 Li1 Eu1 123.6(4)
O6 Li2 O3 89.8(4)
O6 Li2 N3 125.9(6)
O3 Li2 N3 121.0(5)
O6 Li2 N4 105.6(5)
O3 Li2 N4 112.0(5)
N3 Li2 N4 102.0(5)
O6 Li2 Eu1 45.6(2)
O3 Li2 Eu1 44.2(2)
N3 Li2 Eu1 142.4(5)
N4 Li2 Eu1 115.5(4)
O2 Li3 O5 97.9(4)
O2 Li3 N5 140.5(5)
O5 Li3 N5 120.0(5)
O2 Li3 C41 114.2(4)
O5 Li3 C41 26.84(19)
N5 Li3 C41 98.1(4)
O2 Li3 C10 71.1(3)
O5 Li3 C10 113.2(4)
N5 Li3 C10 100.6(4)
C41 Li3 C10 137.2(4)
O2 Li3 C1 76.6(3)
O5 Li3 C1 84.4(4)
N5 Li3 C1 115.0(4)
C41 Li3 C1 108.6(3)
C10 Li3 C1 28.88(16)
O2 Li3 Eu1 50.7(2)
O5 Li3 Eu1 48.3(2)
N5 Li3 Eu1 168.4(4)
C41 Li3 Eu1 70.8(2)
C10 Li3 Eu1 86.1(2)
C1 Li3 Eu1 67.1(2)

loop_
_geom_bond_atom_site_label_1
_geom_bond_atom_site_label_2
_geom_bond_distance
Eu1 O5 2.320(3)
Eu1 O3 2.320(3)
Eu1 O1 2.333(3)
Eu1 O4 2.364(3)
Eu1 O6 2.374(3)
Eu1 O2 2.397(3)
Eu1 N6 2.578(5)
Eu1 Li3 3.096(8)
Eu1 C60 3.219(5)
Eu1 C21 3.235(5)
Eu1 Li1 3.259(10)
Eu1 C1 3.263(5)
O1 C1 1.341(6)
O1 Li1 1.877(9)
O2 C20 1.352(5)
O2 Li3 1.869(9)
O3 C21 1.318(6)
O3 Li2 1.923(10)
O4 C40 1.350(5)
O4 Li1 1.915(10)
O5 C41 1.359(5)
O5 Li3 1.867(9)
O6 C60 1.353(5)
O6 Li2 1.895(10)
N1 C65 1.324(7)
N1 C61 1.346(7)
N1 Li1 2.126(11)
N2 C66 1.331(7)
N2 C70 1.344(7)
N2 Li1 2.083(11)
N3 C71 1.237(10)
N3 C75 1.246(10)
N3 Li2 1.999(11)
N4 C80 1.334(8)
N4 C76 1.344(8)
N4 Li2 2.097(11)
N5 C85 1.328(7)
N5 C81 1.339(8)
N5 Li3 2.027(9)
N6 C86 1.325(7)
N6 C90 1.375(7)
C1 C10 1.385(7)
C1 C2 1.418(7)
C1 Li3 2.790(10)
C2 C3 1.360(6)
C3 C4 1.424(7)
C4 C9 1.427(7)
C4 C5 1.433(7)
C5 C6 1.362(8)
C6 C7 1.367(8)
C7 C8 1.364(7)
C8 C9 1.453(7)
C9 C10 1.443(6)
C10 C11 1.494(7)
C10 Li3 2.764(10)
C11 C20 1.388(7)
C11 C12 1.436(6)
C12 C17 1.413(7)
C12 C13 1.420(7)
C13 C14 1.378(6)
C14 C15 1.395(7)
C15 C16 1.384(8)
C16 C17 1.413(7)
C17 C18 1.377(7)
C18 C19 1.352(7)
C19 C20 1.415(7)
C21 C30 1.417(6)
C21 C22 1.436(7)
C22 C23 1.329(7)
C23 C24 1.464(7)
C24 C29 1.439(8)
C24 C25 1.443(8)
C25 C26 1.340(8)
C26 C27 1.414(9)
C27 C28 1.353(7)
C28 C29 1.433(7)
C29 C30 1.425(7)
C30 C31 1.462(7)
C31 C40 1.382(7)
C31 C32 1.421(5)
C32 C37 1.426(7)
C32 C33 1.431(7)
C33 C34 1.378(7)
C34 C35 1.387(8)
C35 C36 1.386(8)
C36 C37 1.419(7)
C37 C38 1.413(7)
C38 C39 1.348(6)
C39 C40 1.429(7)
C41 C50 1.395(7)
C41 C42 1.419(7)
C41 Li3 2.731(10)
C42 C43 1.343(7)
C43 C44 1.423(7)
C44 C49 1.402(7)
C44 C45 1.432(7)
C45 C46 1.350(8)
C46 C47 1.392(7)
C47 C48 1.355(7)
C48 C49 1.432(7)
C49 C50 1.427(6)
C50 C51 1.495(7)
C51 C60 1.384(7)
C51 C52 1.437(7)
C52 C57 1.411(6)
C52 C53 1.423(7)
C53 C54 1.337(7)
C54 C55 1.377(7)
C55 C56 1.365(7)
C56 C57 1.416(7)
C57 C58 1.416(6)
C58 C59 1.355(6)
C59 C60 1.415(6)
C61 C62 1.354(9)
C62 C63 1.340(10)
C63 C64 1.368(9)
C64 C65 1.378(9)
C66 C67 1.355(8)
C67 C68 1.365(8)
C68 C69 1.340(8)
C69 C70 1.345(8)
C71 C72 1.402(9)
C72 C73 1.244(11)
C73 C74 1.400(13)
C74 C75 1.411(11)
C76 C77 1.392(11)
C77 C78 1.321(13)
C78 C79 1.341(12)
C79 C80 1.437(11)
C81 C82 1.404(8)
C82 C83 1.334(10)
C83 C84 1.376(9)
C84 C85 1.360(6)
C86 C87 1.379(8)
C87 C88 1.361(8)
C88 C89 1.393(9)
C89 C90 1.382(8)
